data_4308393
loop_
_publ_author_name
'Bacchi, Alessia'
'Bosetti, Elsa'
'Carcelli, Mauro'
'Pelagatti, Paolo'
'Rogolino, Dominga'
'Pelizzi, Giancarlo'

_publ_section_title
;
 "Venetian Blinds" Mechanism of Solvation/Desolvation in Palladium(II)
 Wheel-and-Axle Organic--Inorganic Diols
;
_journal_coden_ASTM INOCAJ
_journal_issue 2
_journal_name_full 'Inorganic Chemistry'
_journal_page_first 431
_journal_page_last 442
_journal_paper_doi 10.1021/ic048896m
_journal_volume 44
_journal_year 2005
_chemical_formula_sum 'C42 H42 Cl2 N2 O4 Pd'
_chemical_formula_weight 816.08
_space_group_IT_number 14
_symmetry_cell_setting monoclinic
_symmetry_space_group_name_Hall '-P 2yn'
_symmetry_space_group_name_H-M 'P 1 21/n 1'
_atom_sites_solution_hydrogens geom
_atom_sites_solution_primary direct
_atom_sites_solution_secondary difmap
_audit_creation_method SHELXL-97
_cell_angle_alpha 90.00
_cell_angle_beta 103.959(2)
_cell_angle_gamma 90.00
_cell_formula_units_Z 2
_cell_length_a 7.2997(9)
_cell_length_b 18.591(2)
_cell_length_c 14.631(2)
_cell_measurement_temperature 293(2)
_cell_volume 1926.9(4)
_computing_cell_refinement
;
SAINT: SAX, Area Detector Integration, Siemens Analytical instruments
INC., Madison, Wisconsin, USA. 
;
_computing_data_collection
;
SAINT: SAX, Area Detector Integration, Siemens Analytical instruments
 INC., Madison, Wisconsin, USA. 
;
_computing_data_reduction
;
SAINT: SAX, Area Detector Integration, Siemens Analytical instruments
 INC., Madison, Wisconsin, USA. 
SADABS: Siemens Area Detector Absorption Correction Software, 
Sheldrick G., 1996, University of Goettingen, Germany.
;
_computing_molecular_graphics 'Ortep-3 for Windows (Farrugia, 1997)'
_computing_publication_material 'PARST -  M. Nardelli, J. Appl. Crystallogr. 1995, 28, 659'
_computing_structure_refinement 'SHELXL-97 (Sheldrick, 1997)'
_computing_structure_solution 'SIR97 (Altomare et al., 1997)'
_diffrn_ambient_temperature 293(2)
_diffrn_detector_area_resol_mean 8.2
_diffrn_measured_fraction_theta_full 0.999
_diffrn_measured_fraction_theta_max 0.999
_diffrn_measurement_device_type 'Bruker AXS CCD diffractometer'
_diffrn_measurement_method '\w scan'
_diffrn_radiation_monochromator graphite
_diffrn_radiation_source 'fine-focus sealed tube'
_diffrn_radiation_type MoK\a
_diffrn_radiation_wavelength 0.71069
_diffrn_reflns_av_R_equivalents 0.0360
_diffrn_reflns_av_sigmaI/netI 0.0262
_diffrn_reflns_limit_h_max 9
_diffrn_reflns_limit_h_min -9
_diffrn_reflns_limit_k_max 24
_diffrn_reflns_limit_k_min -24
_diffrn_reflns_limit_l_max 19
_diffrn_reflns_limit_l_min -19
_diffrn_reflns_number 25906
_diffrn_reflns_theta_full 28.27
_diffrn_reflns_theta_max 28.27
_diffrn_reflns_theta_min 1.80
_exptl_absorpt_coefficient_mu 0.664
_exptl_absorpt_correction_T_max 1.00
_exptl_absorpt_correction_T_min 0.836873
_exptl_absorpt_correction_type 'symmetry-related measurements'
_exptl_absorpt_process_details 'as implemented in SAINT+/SADABS package'
_exptl_crystal_colour yellow
_exptl_crystal_density_diffrn 1.407
_exptl_crystal_density_method 'not measured'
_exptl_crystal_description prism
_exptl_crystal_F_000 840
_exptl_crystal_size_max 0.13
_exptl_crystal_size_mid 0.08
_exptl_crystal_size_min 0.04
_refine_diff_density_max 2.167
_refine_diff_density_min -1.005
_refine_diff_density_rms 0.108
_refine_ls_extinction_method none
_refine_ls_goodness_of_fit_ref 1.244
_refine_ls_hydrogen_treatment mixed
_refine_ls_matrix_type full
_refine_ls_number_parameters 237
_refine_ls_number_reflns 4787
_refine_ls_number_restraints 1
_refine_ls_restrained_S_all 1.244
_refine_ls_R_factor_all 0.0717
_refine_ls_R_factor_gt 0.0619
_refine_ls_shift/su_max 0.139
_refine_ls_shift/su_mean 0.003
_refine_ls_structure_factor_coef Fsqd
_refine_ls_weighting_details 'calc w=1/[\s^2^(Fo^2^)+(0.0058P)^2^+11.5049P] where P=(Fo^2^+2Fc^2^)/3'
_refine_ls_weighting_scheme calc
_refine_ls_wR_factor_gt 0.1559
_refine_ls_wR_factor_ref 0.1588
_reflns_number_gt 4023
_reflns_number_total 4787
_reflns_threshold_expression >2sigma(I)
_cod_data_source_file ic048896msi20040811_044420_02.cif
_cod_data_source_block 2
_cod_database_code 4308393

loop_
_symmetry_equiv_pos_as_xyz
'x, y, z'
'-x+1/2, y+1/2, -z+1/2'
'-x, -y, -z'
'x-1/2, -y-1/2, z-1/2'

loop_
_atom_site_label
_atom_site_type_symbol
_atom_site_fract_x
_atom_site_fract_y
_atom_site_fract_z
_atom_site_U_iso_or_equiv
_atom_site_adp_type
_atom_site_occupancy
_atom_site_symmetry_multiplicity
_atom_site_calc_flag
_atom_site_refinement_flags
_atom_site_disorder_assembly
_atom_site_disorder_group
Pd Pd 0.0000 0.0000 0.5000 0.03064(15) Uani 1 2 d S . .
Cl Cl 0.2706(2) -0.02798(8) 0.61150(11) 0.0452(3) Uani 1 1 d . . .
N1 N -0.1266(6) -0.0919(2) 0.5283(3) 0.0336(9) Uani 1 1 d . . .
O1 O -0.6385(6) -0.2595(2) 0.5325(3) 0.0475(10) Uani 1 1 d D . .
O2 O -0.8938(8) -0.3733(3) 0.4766(4) 0.0705(15) Uani 1 1 d . . .
C1 C -0.4495(8) -0.2850(3) 0.5445(4) 0.0359(12) Uani 1 1 d . . .
C2 C -0.3296(8) -0.2176(3) 0.5415(4) 0.0332(11) Uani 1 1 d . . .
C3 C -0.3964(8) -0.1503(3) 0.5589(4) 0.0360(12) Uani 1 1 d . . .
H3 H -0.5105 -0.1464 0.5763 0.043 Uiso 1 1 calc R . .
C4 C -0.2944(8) -0.0893(3) 0.5506(4) 0.0367(12) Uani 1 1 d . . .
H4 H -0.3436 -0.0447 0.5609 0.044 Uiso 1 1 calc R . .
C5 C -0.0572(8) -0.1564(3) 0.5149(4) 0.0369(12) Uani 1 1 d . . .
H5 H 0.0607 -0.1590 0.5014 0.044 Uiso 1 1 calc R . .
C6 C -0.1544(8) -0.2198(3) 0.5203(4) 0.0373(12) Uani 1 1 d . . .
H6 H -0.1022 -0.2637 0.5097 0.045 Uiso 1 1 calc R . .
C7 C -0.4426(8) -0.3346(3) 0.4620(4) 0.0365(12) Uani 1 1 d . . .
C8 C -0.4033(9) -0.4075(3) 0.4720(5) 0.0464(14) Uani 1 1 d . . .
H8 H -0.3704 -0.4277 0.5318 0.056 Uiso 1 1 calc R . .
C9 C -0.4126(11) -0.4506(4) 0.3935(5) 0.0571(18) Uani 1 1 d . . .
H9 H -0.3852 -0.4993 0.4014 0.069 Uiso 1 1 calc R . .
C10 C -0.4621(10) -0.4219(4) 0.3043(5) 0.0580(18) Uani 1 1 d . . .
H10 H -0.4687 -0.4514 0.2522 0.070 Uiso 1 1 calc R . .
C11 C -0.5011(11) -0.3508(4) 0.2923(5) 0.0602(19) Uani 1 1 d . . .
H11 H -0.5334 -0.3314 0.2320 0.072 Uiso 1 1 calc R . .
C12 C -0.4926(10) -0.3061(3) 0.3715(4) 0.0482(15) Uani 1 1 d . . .
H12 H -0.5207 -0.2575 0.3630 0.058 Uiso 1 1 calc R . .
C13 C -0.3832(10) -0.3224(3) 0.6418(4) 0.0458(15) Uani 1 1 d . . .
C14 C -0.1972(13) -0.3404(4) 0.6786(5) 0.064(2) Uani 1 1 d . . .
H14 H -0.1080 -0.3289 0.6451 0.077 Uiso 1 1 calc R . .
C15 C -0.1396(16) -0.3754(4) 0.7646(6) 0.084(3) Uani 1 1 d . . .
H15 H -0.0129 -0.3866 0.7886 0.101 Uiso 1 1 calc R . .
C16 C -0.272(2) -0.3933(4) 0.8141(6) 0.093(4) Uani 1 1 d . . .
H16 H -0.2348 -0.4164 0.8720 0.111 Uiso 1 1 calc R . .
C17 C -0.455(2) -0.3773(5) 0.7789(6) 0.094(4) Uani 1 1 d . . .
H17 H -0.5431 -0.3903 0.8121 0.113 Uiso 1 1 calc R . .
C18 C -0.5156(14) -0.3402(4) 0.6905(5) 0.071(2) Uani 1 1 d . . .
H18 H -0.6420 -0.3286 0.6668 0.085 Uiso 1 1 calc R . .
C19 C -0.9419(9) -0.3899(4) 0.3916(6) 0.0569(18) Uani 1 1 d . . .
C20 C -0.9902(13) -0.3331(5) 0.3195(7) 0.081(3) Uani 1 1 d . . .
H20A H -0.8976 -0.3322 0.2827 0.121 Uiso 1 1 calc R . .
H20B H -0.9920 -0.2873 0.3497 0.121 Uiso 1 1 calc R . .
H20C H -1.1123 -0.3426 0.2791 0.121 Uiso 1 1 calc R . .
C21 C -0.9479(12) -0.4661(4) 0.3631(6) 0.076(2) Uani 1 1 d . . .
H21A H -0.9466 -0.4961 0.4167 0.114 Uiso 1 1 calc R . .
H21B H -0.8400 -0.4769 0.3388 0.114 Uiso 1 1 calc R . .
H21C H -1.0611 -0.4750 0.3152 0.114 Uiso 1 1 calc R . .
H1O H -0.740(13) -0.287(7) 0.508(9) 0.200 Uiso 1 1 d D . .

loop_
_atom_site_aniso_label
_atom_site_aniso_U_11
_atom_site_aniso_U_22
_atom_site_aniso_U_33
_atom_site_aniso_U_23
_atom_site_aniso_U_13
_atom_site_aniso_U_12
Pd 0.0343(3) 0.0233(2) 0.0351(3) -0.0001(2) 0.0100(2) -0.0018(2)
Cl 0.0413(7) 0.0440(7) 0.0467(8) 0.0083(6) 0.0037(6) 0.0015(6)
N1 0.036(2) 0.022(2) 0.043(2) 0.0043(18) 0.0096(19) -0.0009(17)
O1 0.041(2) 0.038(2) 0.066(3) -0.005(2) 0.018(2) -0.0053(18)
O2 0.074(4) 0.063(3) 0.076(4) -0.018(3) 0.020(3) -0.023(3)
C1 0.044(3) 0.025(2) 0.041(3) 0.000(2) 0.015(2) -0.004(2)
C2 0.038(3) 0.030(3) 0.031(3) 0.002(2) 0.007(2) -0.004(2)
C3 0.039(3) 0.025(2) 0.046(3) 0.001(2) 0.016(2) -0.002(2)
C4 0.045(3) 0.024(2) 0.046(3) 0.001(2) 0.019(3) 0.001(2)
C5 0.037(3) 0.028(3) 0.048(3) -0.003(2) 0.016(2) -0.002(2)
C6 0.045(3) 0.020(2) 0.050(3) -0.001(2) 0.017(3) 0.001(2)
C7 0.037(3) 0.029(3) 0.044(3) -0.005(2) 0.010(2) -0.006(2)
C8 0.060(4) 0.029(3) 0.054(4) -0.003(3) 0.020(3) -0.004(3)
C9 0.070(5) 0.037(3) 0.071(5) -0.016(3) 0.030(4) -0.007(3)
C10 0.061(4) 0.065(5) 0.051(4) -0.025(3) 0.020(3) -0.016(4)
C11 0.072(5) 0.068(5) 0.037(3) -0.006(3) 0.007(3) -0.009(4)
C12 0.062(4) 0.038(3) 0.042(3) 0.003(3) 0.006(3) -0.002(3)
C13 0.076(4) 0.024(3) 0.039(3) -0.002(2) 0.014(3) -0.006(3)
C14 0.089(6) 0.047(4) 0.051(4) 0.007(3) 0.004(4) -0.006(4)
C15 0.132(9) 0.041(4) 0.058(5) 0.004(4) -0.020(5) 0.001(5)
C16 0.192(12) 0.041(4) 0.039(4) 0.005(3) 0.017(6) -0.018(6)
C17 0.166(11) 0.080(7) 0.046(5) 0.006(4) 0.043(6) -0.030(7)
C18 0.111(7) 0.059(5) 0.052(4) 0.002(4) 0.038(5) -0.013(5)
C19 0.039(3) 0.063(5) 0.068(5) -0.015(4) 0.012(3) -0.006(3)
C20 0.076(6) 0.081(6) 0.082(6) -0.003(5) 0.015(5) -0.008(5)
C21 0.065(5) 0.068(5) 0.086(6) -0.027(5) -0.002(4) 0.009(4)

loop_
_atom_type_symbol
_atom_type_description
_atom_type_scat_dispersion_real
_atom_type_scat_dispersion_imag
_atom_type_scat_source
C C 0.0033 0.0016 'International Tables Vol C Tables 4.2.6.8 and 6.1.1.4'
H H 0.0000 0.0000 'International Tables Vol C Tables 4.2.6.8 and 6.1.1.4'
N N 0.0061 0.0033 'International Tables Vol C Tables 4.2.6.8 and 6.1.1.4'
O O 0.0106 0.0060 'International Tables Vol C Tables 4.2.6.8 and 6.1.1.4'
Cl Cl 0.1484 0.1585 'International Tables Vol C Tables 4.2.6.8 and 6.1.1.4'
Pd Pd -0.9988 1.0072 'International Tables Vol C Tables 4.2.6.8 and 6.1.1.4'

loop_
_geom_angle_atom_site_label_1
_geom_angle_atom_site_label_2
_geom_angle_atom_site_label_3
_geom_angle
_geom_angle_site_symmetry_1
_geom_angle_site_symmetry_3
_geom_angle_publ_flag
N1 Pd N1 180.00(13) 3_556 . ?
N1 Pd Cl 88.83(13) 3_556 . ?
N1 Pd Cl 91.17(13) . . ?
N1 Pd Cl 91.17(13) 3_556 3_556 ?
N1 Pd Cl 88.83(13) . 3_556 ?
Cl Pd Cl 180.0 . 3_556 ?
C5 N1 C4 118.0(5) . . ?
C5 N1 Pd 121.2(4) . . ?
C4 N1 Pd 120.4(4) . . ?
O1 C1 C7 108.5(5) . . ?
O1 C1 C2 105.4(4) . . ?
C7 C1 C2 110.0(4) . . ?
O1 C1 C13 109.9(5) . . ?
C7 C1 C13 113.0(5) . . ?
C2 C1 C13 109.8(5) . . ?
C3 C2 C6 116.8(5) . . ?
C3 C2 C1 120.2(5) . . ?
C6 C2 C1 123.1(5) . . ?
C4 C3 C2 120.3(5) . . ?
N1 C4 C3 122.4(5) . . ?
N1 C5 C6 122.5(5) . . ?
C5 C6 C2 120.0(5) . . ?
C8 C7 C12 118.2(6) . . ?
C8 C7 C1 123.5(5) . . ?
C12 C7 C1 118.1(5) . . ?
C7 C8 C9 120.7(6) . . ?
C10 C9 C8 120.7(7) . . ?
C11 C10 C9 120.0(6) . . ?
C10 C11 C12 120.0(7) . . ?
C7 C12 C11 120.4(6) . . ?
C18 C13 C14 119.4(7) . . ?
C18 C13 C1 118.7(7) . . ?
C14 C13 C1 121.9(6) . . ?
C13 C14 C15 121.6(9) . . ?
C14 C15 C16 119.3(10) . . ?
C17 C16 C15 120.1(8) . . ?
C16 C17 C18 121.0(10) . . ?
C13 C18 C17 118.6(10) . . ?
O2 C19 C20 119.9(7) . . ?
O2 C19 C21 120.1(8) . . ?
C20 C19 C21 120.0(7) . . ?

loop_
_geom_bond_atom_site_label_1
_geom_bond_atom_site_label_2
_geom_bond_distance
_geom_bond_site_symmetry_2
_geom_bond_publ_flag
Pd N1 2.032(4) 3_556 ?
Pd N1 2.032(4) . ?
Pd Cl 2.2976(15) . ?
Pd Cl 2.2976(15) 3_556 ?
N1 C5 1.335(7) . ?
N1 C4 1.343(7) . ?
O1 C1 1.429(7) . ?
O2 C19 1.247(9) . ?
C1 C7 1.529(8) . ?
C1 C2 1.535(7) . ?
C1 C13 1.553(8) . ?
C2 C3 1.389(7) . ?
C2 C6 1.387(8) . ?
C3 C4 1.377(7) . ?
C5 C6 1.387(7) . ?
C7 C8 1.385(8) . ?
C7 C12 1.390(8) . ?
C8 C9 1.388(9) . ?
C9 C10 1.375(10) . ?
C10 C11 1.355(11) . ?
C11 C12 1.415(9) . ?
C13 C18 1.372(10) . ?
C13 C14 1.376(10) . ?
C14 C15 1.387(10) . ?
C15 C16 1.383(15) . ?
C16 C17 1.340(15) . ?
C17 C18 1.438(12) . ?
C19 C20 1.474(12) . ?
C19 C21 1.475(10) . ?

loop_
_geom_hbond_atom_site_label_D
_geom_hbond_atom_site_label_H
_geom_hbond_atom_site_label_A
_geom_hbond_distance_DH
_geom_hbond_distance_HA
_geom_hbond_distance_DA
_geom_hbond_angle_DHA
_geom_hbond_site_symmetry_A
O1 H1O O2 0.90(2) 1.95(6) 2.808(7) 158(14) .
C12 H12 C15 0.93 2.88 3.765(10) 158.5 4

loop_
_geom_torsion_atom_site_label_1
_geom_torsion_atom_site_label_2
_geom_torsion_atom_site_label_3
_geom_torsion_atom_site_label_4
_geom_torsion
_geom_torsion_site_symmetry_1
_geom_torsion_site_symmetry_2
_geom_torsion_site_symmetry_3
_geom_torsion_site_symmetry_4
_geom_torsion_publ_flag
C4 N1 N1 C5 7.7(8) . . 3_556 3_556 ?
O1 C1 C2 C3 20.4(7) . . . . ?
O1 C1 C1 O1 180.0 . . 3_556 3_556 ?
C3 C2 C1 O1 20.4(7) . . . . ?
C12 C7 C1 O1 60.1(7) . . . . ?
C18 C13 C1 O1 14.2(7) . . . . ?
